data_2214283
loop_
_publ_author_name
'Klausmeyer, Kevin K.'
'Hung-Low, Fernando'

_publ_section_title
Bis[\m-diphenyl(2-pyridylmethyl)phosphine-\k^2^<i>N</i>,<i>P</i>]bis[nitratosilver(I)](<i>Ag</i>---<i>Ag</i>)
_journal_coeditor_code IS2178
_journal_issue 7
_journal_name_full 'Acta Crystallographica Section E'
_journal_page_first m1931
_journal_page_last m1931
_journal_paper_doi 10.1107/S1600536807028875
_journal_volume 63
_journal_year 2007
_chemical_formula_iupac '[Ag2 (N O3)2 (C18 H16 N P)2]'
_chemical_formula_moiety 'C36 H32 Ag2 N4 O6 P2'
_chemical_formula_sum 'C36 H32 Ag2 N4 O6 P2'
_chemical_formula_weight 894.34
_chemical_name_systematic
;
Bis[\m-diphenyl(2-pyridylmethyl)phosphine-
\k^2^N,P]bis[nitratosilver(I)](Ag---Ag)
;
_space_group_IT_number 15
_symmetry_cell_setting monoclinic
_symmetry_space_group_name_Hall '-C 2yc'
_symmetry_space_group_name_H-M 'C 1 2/c 1'
_atom_sites_solution_hydrogens geom
_atom_sites_solution_primary direct
_atom_sites_solution_secondary difmap
_cell_angle_alpha 90.00
_cell_angle_beta 95.251(5)
_cell_angle_gamma 90.00
_cell_formula_units_Z 4
_cell_length_a 13.7678(19)
_cell_length_b 12.7143(17)
_cell_length_c 20.364(3)
_cell_measurement_reflns_used 7549
_cell_measurement_temperature 110(2)
_cell_measurement_theta_max 27.90
_cell_measurement_theta_min 2.88
_cell_volume 3549.7(9)
_computing_cell_refinement APEX2
_computing_data_collection 'APEX2 (Bruker, 2003)'
_computing_data_reduction 'SAINT-Plus (Bruker, 2003)'
_computing_molecular_graphics 'SHELXTL (Sheldrick, 2000)'
_computing_publication_material SHELXTL
_computing_structure_refinement 'SHELXL97 (Sheldrick, 1997)'
_computing_structure_solution 'SHELXS97 (Sheldrick, 1997)'
_diffrn_ambient_temperature 110(2)
_diffrn_measured_fraction_theta_full 0.996
_diffrn_measured_fraction_theta_max 0.996
_diffrn_measurement_device_type 'Bruker APEX X8 CCD area-detector'
_diffrn_measurement_method '\f and \w'
_diffrn_radiation_monochromator graphite
_diffrn_radiation_source 'fine-focus sealed tube'
_diffrn_radiation_type MoK\a
_diffrn_radiation_wavelength 0.71073
_diffrn_reflns_av_R_equivalents 0.0443
_diffrn_reflns_av_sigmaI/netI 0.0344
_diffrn_reflns_limit_h_max 16
_diffrn_reflns_limit_h_min -16
_diffrn_reflns_limit_k_max 15
_diffrn_reflns_limit_k_min -11
_diffrn_reflns_limit_l_max 24
_diffrn_reflns_limit_l_min -24
_diffrn_reflns_number 17376
_diffrn_reflns_theta_full 25.00
_diffrn_reflns_theta_max 25.00
_diffrn_reflns_theta_min 2.46
_exptl_absorpt_coefficient_mu 1.245
_exptl_absorpt_correction_T_max 0.89
_exptl_absorpt_correction_T_min 0.70
_exptl_absorpt_correction_type multi-scan
_exptl_absorpt_process_details '(<i>SADABS</i>; Sheldrick, 1996)'
_exptl_crystal_colour colorless
_exptl_crystal_density_diffrn 1.673
_exptl_crystal_density_method 'not measured'
_exptl_crystal_description block
_exptl_crystal_F_000 1792
_exptl_crystal_size_max 0.315
_exptl_crystal_size_mid 0.104
_exptl_crystal_size_min 0.085
_refine_diff_density_max 2.890
_refine_diff_density_min -0.742
_refine_ls_extinction_method none
_refine_ls_goodness_of_fit_ref 1.027
_refine_ls_hydrogen_treatment constr
_refine_ls_matrix_type full
_refine_ls_number_parameters 226
_refine_ls_number_reflns 3109
_refine_ls_number_restraints 0
_refine_ls_restrained_S_all 1.027
_refine_ls_R_factor_all 0.0455
_refine_ls_R_factor_gt 0.0384
_refine_ls_shift/su_max 0.000
_refine_ls_shift/su_mean 0.000
_refine_ls_structure_factor_coef Fsqd
_refine_ls_weighting_details 'calc w=1/[\s^2^(Fo^2^)+(0.047P)^2^+24.9163P] where P=(Fo^2^+2Fc^2^)/3'
_refine_ls_weighting_scheme calc
_refine_ls_wR_factor_gt 0.0943
_refine_ls_wR_factor_ref 0.0990
_reflns_number_gt 2726
_reflns_number_total 3109
_reflns_threshold_expression I>2\s(I)
_cod_data_source_file is2178.cif
_cod_data_source_block I
_cod_depositor_comments
;
The following automatic conversions were performed:
'_symmetry_cell_setting' value 'Monoclinic' changed to 'monoclinic'
according to '/home/saulius/struct/CIF-dictionaries/cif_core.dic'
dictionary named 'cif_core.dic' version 2.4.1 from
2010-06-29.

'_geom_bond_publ_flag' value 'Y' changed to 'y' according to
'/home/saulius/struct/CIF-dictionaries/cif_core.dic' dictionary named
'cif_core.dic' version 2.4.1 from 2010-06-29 (3
times).

'_geom_angle_publ_flag' value 'Y' changed to 'y' according to
'/home/saulius/struct/CIF-dictionaries/cif_core.dic' dictionary named
'cif_core.dic' version 2.4.1 from 2010-06-29 (7 times).

Automatic conversion script
Id: cif_fix_enum 1527 2010-12-29 10:47:43Z saulius 

The following automatic conversions were performed:

'_symmetry_cell_setting' value 'Monoclinic' changed to 'monoclinic'
according to /home/saulius/struct/CIF-dictionaries/cif_core.dic
dictionary named 'cif_core.dic' version 2.4.1 from
2010-06-29.

'_geom_bond_publ_flag' value 'Y' changed to 'y'
according to /home/saulius/struct/CIF-dictionaries/cif_core.dic
dictionary named 'cif_core.dic' version 2.4.1 from 2010-06-29 (3
times).

'_geom_angle_publ_flag' value 'Y' changed to 'y' according
to /home/saulius/struct/CIF-dictionaries/cif_core.dic dictionary
named 'cif_core.dic' version 2.4.1 from 2010-06-29 (7 times).

Automatic conversion script
Id: cif_fix_values 1715 2011-07-08 13:25:40Z adriana 
;
_cod_original_sg_symbol_H-M 'C 2/c'
_cod_database_code 2214283
_cod_database_fobs_code 2214283

loop_
_symmetry_equiv_pos_as_xyz
'x, y, z'
'-x, y, -z+1/2'
'x+1/2, y+1/2, z'
'-x+1/2, y+1/2, -z+1/2'
'-x, -y, -z'
'x, -y, z-1/2'
'-x+1/2, -y+1/2, -z'
'x+1/2, -y+1/2, z-1/2'

loop_
_atom_site_type_symbol
_atom_site_label
_atom_site_fract_x
_atom_site_fract_y
_atom_site_fract_z
_atom_site_U_iso_or_equiv
_atom_site_adp_type
_atom_site_calc_flag
_atom_site_refinement_flags
_atom_site_occupancy
Ag Ag1 0.04440(2) -0.01171(2) 0.067423(15) 0.02050(13) Uani d . 1
P P1 -0.08720(8) 0.09272(8) 0.10130(5) 0.0171(2) Uani d . 1
N N1 0.1901(2) 0.0319(3) 0.03379(16) 0.0177(7) Uani d . 1
C C1 0.1915(3) -0.1181(3) -0.04038(18) 0.0179(8) Uani d . 1
H H1A 0.1696 -0.1612 -0.0041 0.021 Uiso calc R 1
H H1B 0.2414 -0.1589 -0.0616 0.021 Uiso calc R 1
C C2 0.2369(3) -0.0183(3) -0.01233(19) 0.0170(9) Uani d . 1
C C3 0.3233(3) 0.0199(3) -0.0336(2) 0.0227(9) Uani d . 1
H H3 0.3542 -0.0157 -0.0670 0.027 Uiso calc R 1
C C4 0.3636(3) 0.1110(4) -0.0050(2) 0.0280(10) Uani d . 1
H H4 0.4228 0.1383 -0.0187 0.034 Uiso calc R 1
C C5 0.3172(3) 0.1616(3) 0.0433(2) 0.0234(9) Uani d . 1
H H5 0.3441 0.2233 0.0641 0.028 Uiso calc R 1
C C6 0.2310(3) 0.1200(3) 0.0604(2) 0.0219(9) Uani d . 1
H H6 0.1983 0.1556 0.0930 0.026 Uiso calc R 1
C C7 -0.1431(3) 0.0425(3) 0.17266(19) 0.0199(9) Uani d . 1
C C8 -0.1145(3) -0.0544(4) 0.1985(2) 0.0268(10) Uani d . 1
H H8 -0.0682 -0.0952 0.1777 0.032 Uiso calc R 1
C C9 -0.1528(3) -0.0925(4) 0.2546(2) 0.0316(11) Uani d . 1
H H9 -0.1318 -0.1584 0.2726 0.038 Uiso calc R 1
C C10 -0.2218(3) -0.0344(4) 0.2844(2) 0.0306(11) Uani d . 1
H H10 -0.2477 -0.0601 0.3230 0.037 Uiso calc R 1
C C11 -0.2527(3) 0.0612(4) 0.2576(2) 0.0284(10) Uani d . 1
H H11 -0.3010 0.1004 0.2774 0.034 Uiso calc R 1
C C12 -0.2140(3) 0.1003(4) 0.2022(2) 0.0230(9) Uani d . 1
H H12 -0.2354 0.1661 0.1842 0.028 Uiso calc R 1
C C13 -0.0448(3) 0.2231(3) 0.12690(18) 0.0166(8) Uani d . 1
C C14 0.0418(3) 0.2276(3) 0.1691(2) 0.0225(9) Uani d . 1
H H14 0.0736 0.1644 0.1838 0.027 Uiso calc R 1
C C15 0.0809(3) 0.3234(4) 0.1895(2) 0.0272(10) Uani d . 1
H H15 0.1393 0.3255 0.2182 0.033 Uiso calc R 1
C C16 0.0364(3) 0.4161(4) 0.1687(2) 0.0260(10) Uani d . 1
H H16 0.0641 0.4817 0.1826 0.031 Uiso calc R 1
C C17 -0.0494(3) 0.4128(3) 0.1271(2) 0.0258(10) Uani d . 1
H H17 -0.0807 0.4765 0.1127 0.031 Uiso calc R 1
C C18 -0.0896(3) 0.3170(3) 0.1064(2) 0.0234(9) Uani d . 1
H H18 -0.1482 0.3156 0.0779 0.028 Uiso calc R 1
N N2 0.0698(3) -0.2472(3) 0.0958(2) 0.0291(9) Uani d . 1
O O1 0.0043(3) -0.1936(3) 0.0628(2) 0.0543(12) Uani d . 1
O O2 0.1523(2) -0.2084(3) 0.10666(15) 0.0378(8) Uani d . 1
O O3 0.0526(3) -0.3363(3) 0.1142(2) 0.0573(12) Uani d . 1

loop_
_atom_site_aniso_label
_atom_site_aniso_U_11
_atom_site_aniso_U_22
_atom_site_aniso_U_33
_atom_site_aniso_U_12
_atom_site_aniso_U_13
_atom_site_aniso_U_23
Ag1 0.0186(2) 0.0202(2) 0.0234(2) 0.00012(12) 0.00551(13) -0.00150(13)
P1 0.0180(5) 0.0182(5) 0.0153(5) -0.0019(4) 0.0028(4) 0.0005(4)
N1 0.0172(18) 0.0183(18) 0.0178(17) -0.0016(14) 0.0034(14) 0.0005(14)
C1 0.020(2) 0.021(2) 0.0127(19) -0.0006(17) 0.0026(16) -0.0003(16)
C2 0.017(2) 0.020(2) 0.014(2) 0.0001(16) 0.0010(16) 0.0046(16)
C3 0.017(2) 0.034(2) 0.017(2) -0.0004(18) 0.0047(17) 0.0016(18)
C4 0.019(2) 0.034(3) 0.032(2) -0.0074(19) 0.0040(19) 0.005(2)
C5 0.023(2) 0.022(2) 0.024(2) -0.0072(18) -0.0028(18) -0.0006(18)
C6 0.024(2) 0.019(2) 0.022(2) 0.0002(18) 0.0007(18) 0.0003(17)
C7 0.021(2) 0.024(2) 0.015(2) -0.0066(18) -0.0007(17) 0.0004(17)
C8 0.026(2) 0.029(2) 0.025(2) 0.0004(19) 0.0032(19) 0.0058(19)
C9 0.032(3) 0.037(3) 0.025(2) -0.003(2) 0.003(2) 0.012(2)
C10 0.031(3) 0.043(3) 0.017(2) -0.015(2) 0.0010(19) 0.008(2)
C11 0.019(2) 0.046(3) 0.021(2) -0.006(2) 0.0048(18) -0.004(2)
C12 0.023(2) 0.029(2) 0.017(2) -0.0048(18) -0.0002(18) -0.0008(18)
C13 0.018(2) 0.017(2) 0.015(2) -0.0018(16) 0.0059(16) -0.0002(16)
C14 0.019(2) 0.025(2) 0.023(2) 0.0014(17) 0.0031(18) -0.0035(18)
C15 0.024(2) 0.034(3) 0.024(2) -0.006(2) 0.0004(19) -0.008(2)
C16 0.032(3) 0.025(2) 0.023(2) -0.0107(19) 0.011(2) -0.0064(18)
C17 0.035(3) 0.016(2) 0.027(2) -0.0011(18) 0.008(2) 0.0001(18)
C18 0.022(2) 0.025(2) 0.024(2) -0.0018(18) 0.0022(18) -0.0014(18)
N2 0.030(2) 0.017(2) 0.042(2) -0.0030(17) 0.0130(18) -0.0056(17)
O1 0.0246(19) 0.0224(18) 0.114(4) -0.0011(15) -0.001(2) 0.017(2)
O2 0.038(2) 0.049(2) 0.0263(17) -0.0196(17) -0.0024(15) 0.0013(15)
O3 0.046(2) 0.025(2) 0.099(3) -0.0062(17) -0.004(2) 0.017(2)

loop_
_atom_type_symbol
_atom_type_description
_atom_type_scat_dispersion_real
_atom_type_scat_dispersion_imag
_atom_type_scat_source
C C 0.0033 0.0016 'International Tables Vol C Tables 4.2.6.8 and 6.1.1.4'
H H 0.0000 0.0000 'International Tables Vol C Tables 4.2.6.8 and 6.1.1.4'
N N 0.0061 0.0033 'International Tables Vol C Tables 4.2.6.8 and 6.1.1.4'
O O 0.0106 0.0060 'International Tables Vol C Tables 4.2.6.8 and 6.1.1.4'
P P 0.1023 0.0942 'International Tables Vol C Tables 4.2.6.8 and 6.1.1.4'
Ag Ag -0.8971 1.1015 'International Tables Vol C Tables 4.2.6.8 and 6.1.1.4'

loop_
_geom_angle_atom_site_label_1
_geom_angle_atom_site_label_2
_geom_angle_atom_site_label_3
_geom_angle_site_symmetry_1
_geom_angle_site_symmetry_3
_geom_angle
_geom_angle_publ_flag
N1 Ag1 O1 . . 116.02(13) y
N1 Ag1 P1 . . 132.06(9) y
O1 Ag1 P1 . . 111.77(10) y
N1 Ag1 Ag1 . 5 89.81(9) y
O1 Ag1 Ag1 . 5 89.21(11) y
P1 Ag1 Ag1 . 5 87.23(3) y
C13 P1 C7 . . 103.83(18) y
C13 P1 C1 . 5 104.12(18) ?
C7 P1 C1 . 5 103.81(19) ?
C13 P1 Ag1 . . 110.85(13) ?
C7 P1 Ag1 . . 114.91(15) ?
C1 P1 Ag1 5 . 117.87(13) ?
C6 N1 C2 . . 117.8(3) ?
C6 N1 Ag1 . . 115.8(3) ?
C2 N1 Ag1 . . 126.3(3) ?
C2 C1 P1 . 5 112.3(3) ?
C2 C1 H1A . . 109.1 ?
P1 C1 H1A 5 . 109.1 ?
C2 C1 H1B . . 109.1 ?
P1 C1 H1B 5 . 109.1 ?
H1A C1 H1B . . 107.9 ?
N1 C2 C3 . . 121.9(4) ?
N1 C2 C1 . . 117.2(3) ?
C3 C2 C1 . . 120.9(4) ?
C4 C3 C2 . . 118.8(4) ?
C4 C3 H3 . . 120.6 ?
C2 C3 H3 . . 120.6 ?
C5 C4 C3 . . 119.6(4) ?
C5 C4 H4 . . 120.2 ?
C3 C4 H4 . . 120.2 ?
C6 C5 C4 . . 118.0(4) ?
C6 C5 H5 . . 121.0 ?
C4 C5 H5 . . 121.0 ?
N1 C6 C5 . . 123.9(4) ?
N1 C6 H6 . . 118.1 ?
C5 C6 H6 . . 118.1 ?
C8 C7 C12 . . 119.3(4) ?
C8 C7 P1 . . 119.3(3) ?
C12 C7 P1 . . 121.4(3) ?
C7 C8 C9 . . 120.4(4) ?
C7 C8 H8 . . 119.8 ?
C9 C8 H8 . . 119.8 ?
C10 C9 C8 . . 120.1(5) ?
C10 C9 H9 . . 119.9 ?
C8 C9 H9 . . 119.9 ?
C11 C10 C9 . . 119.6(4) ?
C11 C10 H10 . . 120.2 ?
C9 C10 H10 . . 120.2 ?
C10 C11 C12 . . 120.7(4) ?
C10 C11 H11 . . 119.7 ?
C12 C11 H11 . . 119.7 ?
C11 C12 C7 . . 119.8(4) ?
C11 C12 H12 . . 120.1 ?
C7 C12 H12 . . 120.1 ?
C18 C13 C14 . . 118.5(4) ?
C18 C13 P1 . . 125.1(3) ?
C14 C13 P1 . . 116.4(3) ?
C15 C14 C13 . . 120.4(4) ?
C15 C14 H14 . . 119.8 ?
C13 C14 H14 . . 119.8 ?
C16 C15 C14 . . 120.9(4) ?
C16 C15 H15 . . 119.6 ?
C14 C15 H15 . . 119.6 ?
C15 C16 C17 . . 119.4(4) ?
C15 C16 H16 . . 120.3 ?
C17 C16 H16 . . 120.3 ?
C18 C17 C16 . . 120.3(4) ?
C18 C17 H17 . . 119.9 ?
C16 C17 H17 . . 119.9 ?
C17 C18 C13 . . 120.6(4) ?
C17 C18 H18 . . 119.7 ?
C13 C18 H18 . . 119.7 ?
O3 N2 O2 . . 121.0(4) ?
O3 N2 O1 . . 120.6(4) ?
O2 N2 O1 . . 118.3(4) ?
N2 O1 Ag1 . . 110.4(3) ?

loop_
_geom_bond_atom_site_label_1
_geom_bond_atom_site_label_2
_geom_bond_site_symmetry_2
_geom_bond_distance
_geom_bond_publ_flag
Ag1 N1 . 2.247(3) y
Ag1 O1 . 2.378(3) ?
Ag1 P1 . 2.3980(11) y
Ag1 Ag1 5 2.9171(7) y
P1 C13 . 1.818(4) ?
P1 C7 . 1.821(4) ?
P1 C1 5 1.839(4) ?
N1 C6 . 1.346(5) ?
N1 C2 . 1.348(5) ?
C1 C2 . 1.504(6) ?
C1 P1 5 1.839(4) ?
C1 H1A . 0.9900 ?
C1 H1B . 0.9900 ?
C2 C3 . 1.390(6) ?
C3 C4 . 1.389(6) ?
C3 H3 . 0.9500 ?
C4 C5 . 1.380(6) ?
C4 H4 . 0.9500 ?
C5 C6 . 1.374(6) ?
C5 H5 . 0.9500 ?
C6 H6 . 0.9500 ?
C7 C8 . 1.383(6) ?
C7 C12 . 1.399(6) ?
C8 C9 . 1.389(6) ?
C8 H8 . 0.9500 ?
C9 C10 . 1.386(7) ?
C9 H9 . 0.9500 ?
C10 C11 . 1.383(7) ?
C10 H10 . 0.9500 ?
C11 C12 . 1.384(6) ?
C11 H11 . 0.9500 ?
C12 H12 . 0.9500 ?
C13 C18 . 1.391(6) ?
C13 C14 . 1.406(6) ?
C14 C15 . 1.380(6) ?
C14 H14 . 0.9500 ?
C15 C16 . 1.376(7) ?
C15 H15 . 0.9500 ?
C16 C17 . 1.390(7) ?
C16 H16 . 0.9500 ?
C17 C18 . 1.387(6) ?
C17 H17 . 0.9500 ?
C18 H18 . 0.9500 ?
N2 O3 . 1.222(5) ?
N2 O2 . 1.239(5) ?
N2 O1 . 1.273(5) ?
